data_2234891
loop_
_publ_author_name
'Li, Guo-Qiang'
'Li, Yao-Lan'
'Jiang, Tao'
'Jiang, Ren-Wang'
'Wang, Guo-Cai'

_publ_section_title
;
 3-Benzyl-2<i>H</i>-chromen-2-one
;
_journal_coeditor_code ZS2199
_journal_issue 5
_journal_name_full 'Acta Crystallographica Section E'
_journal_page_first o1504
_journal_paper_doi 10.1107/S1600536812014298
_journal_volume 68
_journal_year 2012
_chemical_formula_iupac 'C16 H12 O2'
_chemical_formula_moiety 'C16 H12 O2'
_chemical_formula_sum 'C16 H12 O2'
_chemical_formula_weight 236.26
_chemical_name_common 3-Benzylchromen-2-one
_chemical_name_systematic
;
3-Benzyl-2<i>H</i>-chromen-2-one
;
_space_group_crystal_system monoclinic
_space_group_IT_number 14
_space_group_name_Hall '-P 2ybc'
_space_group_name_H-M_alt 'P 1 21/c 1'
_symmetry_space_group_name_Hall '-P 2ybc'
_symmetry_space_group_name_H-M 'P 1 21/c 1'
_atom_sites_solution_hydrogens geom
_atom_sites_solution_primary direct
_atom_sites_solution_secondary difmap
_audit_creation_method
;
  Olex2 1.1
  (compiled 2011.02.15 svn.r1672, GUI svn.r3494)
;
_cell_angle_alpha 90.00
_cell_angle_beta 108.151(2)
_cell_angle_gamma 90.00
_cell_formula_units_Z 4
_cell_length_a 11.7704(4)
_cell_length_b 8.2809(4)
_cell_length_c 12.4652(6)
_cell_measurement_reflns_used 8002
_cell_measurement_temperature 150(2)
_cell_measurement_theta_max 27.47
_cell_measurement_theta_min 3
_cell_volume 1154.52(9)
_computing_cell_refinement 'SMART (Bruker, 1998)'
_computing_data_collection 'SAINT (Bruker, 1998)'
_computing_data_reduction 'SAINT (Bruker, 1998)'
_computing_molecular_graphics 'OLEX2 (Dolomanov <i>et al.</i>, 2009)'
_computing_publication_material 'OLEX2 (Dolomanov <i>et al.</i>, 2009)'
_computing_structure_refinement 'SHELXL97 (Sheldrick, 2008)'
_computing_structure_solution 'SHELXS97 (Sheldrick, 2008)'
_diffrn_ambient_temperature 150(2)
_diffrn_measured_fraction_theta_full 0.984
_diffrn_measured_fraction_theta_max 0.984
_diffrn_measurement_device_type 'Bruker SMART CCD 1000'
_diffrn_measurement_method '\w scans'
_diffrn_radiation_monochromator graphite
_diffrn_radiation_type 'Mo K\a'
_diffrn_radiation_wavelength 0.710747
_diffrn_reflns_av_R_equivalents 0.0331
_diffrn_reflns_limit_h_max 13
_diffrn_reflns_limit_h_min -14
_diffrn_reflns_limit_k_max 10
_diffrn_reflns_limit_k_min -10
_diffrn_reflns_limit_l_max 15
_diffrn_reflns_limit_l_min -12
_diffrn_reflns_number 8002
_diffrn_reflns_theta_full 27.00
_diffrn_reflns_theta_max 27.00
_diffrn_reflns_theta_min 3.00
_diffrn_standards_decay_% 0
_exptl_absorpt_coefficient_mu 0.089
_exptl_absorpt_correction_T_max 0.9816
_exptl_absorpt_correction_T_min 0.9275
_exptl_absorpt_correction_type multi-scan
_exptl_absorpt_process_details '(SADABS; Sheldrick, 1996)'
_exptl_crystal_colour colourless
_exptl_crystal_density_diffrn 1.359
_exptl_crystal_density_method 'not measured'
_exptl_crystal_description prism
_exptl_crystal_F_000 496
_exptl_crystal_size_max 0.86
_exptl_crystal_size_mid 0.23
_exptl_crystal_size_min 0.21
_refine_diff_density_max 0.239
_refine_diff_density_min -0.179
_refine_ls_extinction_method none
_refine_ls_goodness_of_fit_ref 1.075
_refine_ls_hydrogen_treatment constr
_refine_ls_matrix_type full
_refine_ls_number_parameters 163
_refine_ls_number_reflns 2475
_refine_ls_number_restraints 0
_refine_ls_restrained_S_all 1.075
_refine_ls_R_factor_all 0.0435
_refine_ls_R_factor_gt 0.0341
_refine_ls_shift/su_max 0.000
_refine_ls_shift/su_mean 0.000
_refine_ls_structure_factor_coef Fsqd
_refine_ls_weighting_details 'calc w=1/[\s^2^(Fo^2^)+(0.0426P)^2^+0.2137P] where P=(Fo^2^+2Fc^2^)/3'
_refine_ls_weighting_scheme calc
_refine_ls_wR_factor_gt 0.0864
_refine_ls_wR_factor_ref 0.0925
_reflns_number_gt 2050
_reflns_number_total 2475
_reflns_threshold_expression I>2\s(I)
_cod_data_source_file zs2199.cif
_cod_data_source_block I
_cod_database_code 2234891
_cod_database_fobs_code 2234891

loop_
_space_group_symop_id
_space_group_symop_operation_xyz
1 'x, y, z'
2 '-x, y+1/2, -z+1/2'
3 '-x, -y, -z'
4 'x, -y-1/2, z-1/2'

loop_
_atom_site_type_symbol
_atom_site_label
_atom_site_fract_x
_atom_site_fract_y
_atom_site_fract_z
_atom_site_U_iso_or_equiv
_atom_site_adp_type
_atom_site_calc_flag
_atom_site_refinement_flags
_atom_site_occupancy
_atom_site_symmetry_multiplicity
C C1 0.38027(9) 0.35804(12) 0.36947(9) 0.0229(2) Uani d . 1 1
C C2 0.35856(9) 0.38688(11) 0.47770(9) 0.0206(2) Uani d . 1 1
C C3 0.43498(9) 0.32578(12) 0.57355(9) 0.0213(2) Uani d . 1 1
H H3 0.4219 0.3477 0.6436 0.026 Uiso calc R 1 1
C C4 0.53617(9) 0.22788(12) 0.57215(9) 0.0206(2) Uani d . 1 1
C C5 0.61806(10) 0.16006(13) 0.66886(10) 0.0260(3) Uani d . 1 1
H H5 0.6099 0.1803 0.7411 0.031 Uiso calc R 1 1
C C6 0.71066(10) 0.06388(13) 0.65934(10) 0.0287(3) Uani d . 1 1
H H6 0.7660 0.0191 0.7252 0.034 Uiso calc R 1 1
C C7 0.72314(10) 0.03238(12) 0.55376(11) 0.0271(3) Uani d . 1 1
H H7 0.7868 -0.0342 0.5482 0.033 Uiso calc R 1 1
C C8 0.64344(9) 0.09730(12) 0.45677(10) 0.0251(2) Uani d . 1 1
H H8 0.6511 0.0752 0.3846 0.030 Uiso calc R 1 1
C C9 0.55206(9) 0.19552(12) 0.46798(9) 0.0206(2) Uani d . 1 1
C C10 0.24760(9) 0.48264(12) 0.47378(10) 0.0244(2) Uani d . 1 1
H H10A 0.2366 0.5706 0.4177 0.029 Uiso calc R 1 1
H H10B 0.2586 0.5325 0.5485 0.029 Uiso calc R 1 1
C C11 0.13605(9) 0.37716(12) 0.44253(9) 0.0216(2) Uani d . 1 1
C C12 0.09172(10) 0.31780(13) 0.52614(10) 0.0285(3) Uani d . 1 1
H H12 0.1305 0.3453 0.6029 0.034 Uiso calc R 1 1
C C13 -0.00877(11) 0.21854(14) 0.49858(11) 0.0323(3) Uani d . 1 1
H H13 -0.0383 0.1794 0.5565 0.039 Uiso calc R 1 1
C C14 -0.06579(10) 0.17677(13) 0.38743(11) 0.0296(3) Uani d . 1 1
H H14 -0.1344 0.1092 0.3687 0.036 Uiso calc R 1 1
C C15 -0.02205(10) 0.23422(14) 0.30374(11) 0.0307(3) Uani d . 1 1
H H15 -0.0604 0.2051 0.2273 0.037 Uiso calc R 1 1
C C16 0.07789(9) 0.33453(13) 0.33096(10) 0.0272(3) Uani d . 1 1
H H16 0.1066 0.3742 0.2727 0.033 Uiso calc R 1 1
O O1 0.47592(6) 0.26132(9) 0.36983(6) 0.02389(19) Uani d . 1 1
O O2 0.32169(7) 0.41253(10) 0.27881(7) 0.0331(2) Uani d . 1 1

loop_
_atom_site_aniso_label
_atom_site_aniso_U_11
_atom_site_aniso_U_22
_atom_site_aniso_U_33
_atom_site_aniso_U_12
_atom_site_aniso_U_13
_atom_site_aniso_U_23
C1 0.0211(5) 0.0238(5) 0.0243(6) -0.0041(4) 0.0078(4) 0.0014(4)
C2 0.0205(5) 0.0186(5) 0.0242(6) -0.0052(4) 0.0092(4) -0.0015(4)
C3 0.0233(5) 0.0221(5) 0.0209(6) -0.0049(4) 0.0102(4) -0.0034(4)
C4 0.0204(5) 0.0199(5) 0.0221(6) -0.0050(4) 0.0076(4) -0.0012(4)
C5 0.0273(6) 0.0286(5) 0.0217(6) -0.0024(4) 0.0072(4) -0.0003(4)
C6 0.0246(6) 0.0268(5) 0.0318(7) -0.0005(4) 0.0045(5) 0.0045(5)
C7 0.0231(5) 0.0199(5) 0.0401(7) -0.0018(4) 0.0126(5) -0.0016(4)
C8 0.0262(6) 0.0237(5) 0.0294(6) -0.0053(4) 0.0143(5) -0.0050(4)
C9 0.0201(5) 0.0199(5) 0.0221(6) -0.0053(4) 0.0071(4) -0.0006(4)
C10 0.0238(6) 0.0203(5) 0.0292(6) -0.0012(4) 0.0086(4) -0.0014(4)
C11 0.0198(5) 0.0179(5) 0.0276(6) 0.0031(4) 0.0079(4) 0.0001(4)
C12 0.0312(6) 0.0310(6) 0.0254(6) -0.0042(5) 0.0121(5) -0.0067(5)
C13 0.0358(6) 0.0343(6) 0.0338(7) -0.0070(5) 0.0207(5) -0.0034(5)
C14 0.0224(6) 0.0297(6) 0.0372(7) -0.0056(4) 0.0101(5) -0.0021(5)
C15 0.0264(6) 0.0368(6) 0.0247(6) -0.0043(5) 0.0020(5) 0.0011(5)
C16 0.0253(6) 0.0307(6) 0.0250(6) -0.0020(4) 0.0067(4) 0.0066(4)
O1 0.0247(4) 0.0297(4) 0.0191(4) -0.0007(3) 0.0094(3) 0.0003(3)
O2 0.0314(4) 0.0432(5) 0.0240(5) 0.0019(4) 0.0077(3) 0.0089(4)

loop_
_atom_type_symbol
_atom_type_description
_atom_type_scat_dispersion_real
_atom_type_scat_dispersion_imag
_atom_type_scat_source
C C 0.0033 0.0016 'International Tables Vol C Tables 4.2.6.8 and 6.1.1.4'
H H 0.0000 0.0000 'International Tables Vol C Tables 4.2.6.8 and 6.1.1.4'
O O 0.0106 0.0060 'International Tables Vol C Tables 4.2.6.8 and 6.1.1.4'

loop_
_geom_angle_atom_site_label_1
_geom_angle_atom_site_label_2
_geom_angle_atom_site_label_3
_geom_angle
O1 C1 C2 117.80(9)
O2 C1 C2 125.76(10)
O2 C1 O1 116.43(10)
C1 C2 C10 116.75(9)
C3 C2 C1 119.56(9)
C3 C2 C10 123.67(10)
C2 C3 H3 119.2
C2 C3 C4 121.59(10)
C4 C3 H3 119.2
C5 C4 C3 124.16(10)
C9 C4 C3 117.98(10)
C9 C4 C5 117.84(10)
C4 C5 H5 119.9
C6 C5 C4 120.29(11)
C6 C5 H5 119.9
C5 C6 H6 119.8
C5 C6 C7 120.40(11)
C7 C6 H6 119.8
C6 C7 H7 119.7
C8 C7 C6 120.58(10)
C8 C7 H7 119.7
C7 C8 H8 120.9
C7 C8 C9 118.28(11)
C9 C8 H8 120.9
C8 C9 C4 122.59(10)
O1 C9 C4 120.66(9)
O1 C9 C8 116.75(10)
C2 C10 H10A 109.2
C2 C10 H10B 109.2
C2 C10 C11 111.95(8)
H10A C10 H10B 107.9
C11 C10 H10A 109.2
C11 C10 H10B 109.2
C12 C11 C10 120.34(10)
C16 C11 C10 121.18(10)
C16 C11 C12 118.46(10)
C11 C12 H12 119.6
C11 C12 C13 120.74(11)
C13 C12 H12 119.6
C12 C13 H13 119.8
C14 C13 C12 120.33(11)
C14 C13 H13 119.8
C13 C14 H14 120.3
C13 C14 C15 119.42(11)
C15 C14 H14 120.3
C14 C15 H15 119.8
C14 C15 C16 120.38(11)
C16 C15 H15 119.8
C11 C16 C15 120.67(11)
C11 C16 H16 119.7
C15 C16 H16 119.7
C1 O1 C9 122.30(9)

loop_
_geom_bond_atom_site_label_1
_geom_bond_atom_site_label_2
_geom_bond_distance
C1 C2 1.4687(15)
C1 O1 1.3805(13)
C1 O2 1.2128(13)
C2 C3 1.3502(15)
C2 C10 1.5157(14)
C3 H3 0.9500
C3 C4 1.4453(14)
C4 C5 1.4050(15)
C4 C9 1.3944(16)
C5 H5 0.9500
C5 C6 1.3845(16)
C6 H6 0.9500
C6 C7 1.3937(17)
C7 H7 0.9500
C7 C8 1.3871(16)
C8 H8 0.9500
C8 C9 1.3898(15)
C9 O1 1.3834(13)
C10 H10A 0.9900
C10 H10B 0.9900
C10 C11 1.5231(14)
C11 C12 1.3925(15)
C11 C16 1.3908(16)
C12 H12 0.9500
C12 C13 1.3927(16)
C13 H13 0.9500
C13 C14 1.3821(18)
C14 H14 0.9500
C14 C15 1.3836(17)
C15 H15 0.9500
C15 C16 1.3930(15)
C16 H16 0.9500

loop_
_geom_torsion_atom_site_label_1
_geom_torsion_atom_site_label_2
_geom_torsion_atom_site_label_3
_geom_torsion_atom_site_label_4
_geom_torsion
C1 C2 C3 C4 -1.97(14)
C1 C2 C10 C11 82.11(11)
C2 C1 O1 C9 -1.63(13)
C2 C3 C4 C5 -179.48(9)
C2 C3 C4 C9 -1.02(14)
C2 C10 C11 C12 98.80(12)
C2 C10 C11 C16 -79.60(12)
C3 C2 C10 C11 -96.53(12)
C3 C4 C5 C6 178.17(9)
C3 C4 C9 C8 -177.27(9)
C3 C4 C9 O1 2.74(14)
C4 C5 C6 C7 -0.46(16)
C4 C9 O1 C1 -1.39(14)
C5 C4 C9 C8 1.30(15)
C5 C4 C9 O1 -178.70(8)
C5 C6 C7 C8 0.27(16)
C6 C7 C8 C9 0.68(15)
C7 C8 C9 C4 -1.49(15)
C7 C8 C9 O1 178.51(9)
C8 C9 O1 C1 178.61(9)
C9 C4 C5 C6 -0.30(15)
C10 C2 C3 C4 176.63(9)
C10 C11 C12 C13 -178.67(10)
C10 C11 C16 C15 178.15(10)
C11 C12 C13 C14 0.32(18)
C12 C11 C16 C15 -0.27(16)
C12 C13 C14 C15 0.10(18)
C13 C14 C15 C16 -0.60(18)
C14 C15 C16 C11 0.70(17)
C16 C11 C12 C13 -0.23(16)
O1 C1 C2 C3 3.29(14)
O1 C1 C2 C10 -175.41(8)
O2 C1 C2 C3 -176.32(10)
O2 C1 C2 C10 4.98(15)
O2 C1 O1 C9 178.02(9)
